data_8103892
loop_
_publ_author_name
'Manyako, M.B.'
'Yanson, T.I.'
'Yvon, K.'
'Bodak, O.I.'
'Cerny, R.'

_publ_section_title
;
 Crystal structure of ytterbium nickel aluminium, Yb4 Ni6 Al23.
;
_journal_name_full
;
Zeitschrift fuer Kristallographie - New Crystal Structures
;
_journal_page_first 219
_journal_page_last 219
_journal_volume 211
_journal_year 1996
_chemical_formula_sum 'Al23 Ni6 Yb4'
_chemical_name_systematic 'Yb4 Ni6 Al23'
_space_group_IT_number 12
_symmetry_space_group_name_Hall '-C 2y'
_symmetry_space_group_name_H-M 'C 1 2/m 1'
_cell_angle_alpha 90
_cell_angle_beta 112.84
_cell_angle_gamma 90
_cell_formula_units_Z 2
_cell_length_a 15.834
_cell_length_b 4.069
_cell_length_c 18.18
_cell_volume 1079.471
_citation_journal_id_ASTM ZKNSFT
_cod_data_source_file Manyako_ZKNSFT_1996_1848.cif
_cod_data_source_block Al23Ni6Yb4
_cod_database_code 8103892

loop_
_symmetry_equiv_pos_as_xyz
x,y,z
-x,y,-z
-x,-y,-z
x,-y,z
x+1/2,y+1/2,z
-x+1/2,y+1/2,-z
-x+1/2,-y+1/2,-z
x+1/2,-y+1/2,z

loop_
_atom_site_label
_atom_site_type_symbol
_atom_site_fract_x
_atom_site_fract_y
_atom_site_fract_z
_atom_site_occupancy
_atom_site_U_iso_or_equiv
Ni3 Ni 0.6893 0 0.0674 1 0.0
Ni2 Ni 0.2282 0 0.3986 1 0.0
Al12 Al 0 0 0.5 1 0.0
Al10 Al 0.6115 0 0.164 1 0.0
Al1 Al 0.0811 0 0.6861 1 0.0
Ni1 Ni 0.0074 0 0.1369 1 0.0
Yb2 Yb 0.57506 0 0.40731 1 0.0
Al11 Al 0.8554 0 0.1438 1 0.0
Yb1 Yb 0.26372 0 0.21808 1 0.0
Al4 Al 0.1998 0 0.5195 1 0.0
Al9 Al 0.4676 0 0.2203 1 0.0
Al7 Al 0.3793 0 0.4052 1 0.0
Al2 Al 0.09 0 0.051 1 0.0
Al5 Al 0.2556 0 0.0468 1 0.0
Al6 Al 0.2726 0 0.6763 1 0.0
Al3 Al 0.0919 0 0.2812 1 0.0
Al8 Al 0.4326 0 0.0596 1 0.0
